data_2202815
loop_
_publ_author_name
'Hu, Yi-Min'
'Li, Yi-Zhi'
'Zhou, Jie'
'Hu, Hong-Wen'
'Pan, Yi'

_publ_section_title
;
 Methyl
 {2-[4-ethyl-1-(tolylsulfonyl)-2,3-dihydropyrrol-3-yl]ethyl}benzoate
;
_journal_issue 10
_journal_name_full 'Acta Crystallographica Section E'
_journal_page_first o1578
_journal_page_last o1580
_journal_paper_doi 10.1107/S1600536803021056
_journal_volume 59
_journal_year 2003
_chemical_formula_iupac 'C23 H27 N O4 S'
_chemical_formula_moiety 'C23 H27 N O4 S'
_chemical_formula_sum 'C23 H27 N O4 S'
_chemical_formula_weight 413.52
_chemical_melting_point 340.7(5)
_chemical_name_systematic
;
Methyl {2-[4-ethyl-1-(tolylsulfonyl)-2,3-dihydropyrrol-3-yl]ethyl}benzoate
;
_space_group_IT_number 2
_symmetry_cell_setting triclinic
_symmetry_space_group_name_Hall '-P 1'
_symmetry_space_group_name_H-M 'P -1'
_atom_sites_solution_hydrogens geom
_atom_sites_solution_primary direct
_atom_sites_solution_secondary difmap
_cell_angle_alpha 83.730(10)
_cell_angle_beta 81.300(10)
_cell_angle_gamma 80.320(10)
_cell_formula_units_Z 2
_cell_length_a 8.412(2)
_cell_length_b 10.931(2)
_cell_length_c 11.989(2)
_cell_measurement_reflns_used 620
_cell_measurement_temperature 293(2)
_cell_measurement_theta_max 20.83
_cell_measurement_theta_min 2.67
_cell_volume 1070.2(4)
_computing_cell_refinement SMART
_computing_data_collection 'SMART (Bruker, 2000)'
_computing_data_reduction 'SAINT (Bruker, 2000)'
_computing_molecular_graphics SHELXTL
_computing_publication_material SHELXTL
_computing_structure_refinement SHELXTL
_computing_structure_solution 'SHELXTL (Bruker, 2000)'
_diffrn_ambient_temperature 293(2)
_diffrn_measured_fraction_theta_full 0.980
_diffrn_measured_fraction_theta_max 0.980
_diffrn_measurement_device_type 'Bruker SMART APEX CCD area-detector'
_diffrn_measurement_method '\f and \w'
_diffrn_radiation_monochromator graphite
_diffrn_radiation_source 'sealed tube'
_diffrn_radiation_type MoK\a
_diffrn_radiation_wavelength 0.71073
_diffrn_reflns_av_R_equivalents 0.0167
_diffrn_reflns_av_sigmaI/netI 0.0259
_diffrn_reflns_limit_h_max 9
_diffrn_reflns_limit_h_min -9
_diffrn_reflns_limit_k_max 12
_diffrn_reflns_limit_k_min -12
_diffrn_reflns_limit_l_max 10
_diffrn_reflns_limit_l_min -14
_diffrn_reflns_number 5318
_diffrn_reflns_theta_full 25.00
_diffrn_reflns_theta_max 25.00
_diffrn_reflns_theta_min 2.45
_exptl_absorpt_coefficient_mu 0.180
_exptl_absorpt_correction_type none
_exptl_crystal_colour colourless
_exptl_crystal_density_diffrn 1.283
_exptl_crystal_density_method 'not measured'
_exptl_crystal_description needle
_exptl_crystal_F_000 440
_exptl_crystal_size_max 0.3
_exptl_crystal_size_mid 0.2
_exptl_crystal_size_min 0.2
_refine_diff_density_max 0.407
_refine_diff_density_min -0.409
_refine_ls_extinction_method none
_refine_ls_goodness_of_fit_ref 1.058
_refine_ls_hydrogen_treatment constr
_refine_ls_matrix_type full
_refine_ls_number_parameters 265
_refine_ls_number_reflns 3680
_refine_ls_number_restraints 0
_refine_ls_restrained_S_all 1.058
_refine_ls_R_factor_all 0.0527
_refine_ls_R_factor_gt 0.0402
_refine_ls_shift/su_max 0.000
_refine_ls_shift/su_mean 0.000
_refine_ls_structure_factor_coef Fsqd
_refine_ls_weighting_details 'calc w = 1/[\s^2^(Fo^2^)+(0.065P)^2^+0.0934P] where P = (Fo^2^+2Fc^2^)/3'
_refine_ls_weighting_scheme calc
_refine_ls_wR_factor_gt 0.1099
_refine_ls_wR_factor_ref 0.1152
_reflns_number_gt 3009
_reflns_number_total 3680
_reflns_threshold_expression I>2\s(I)
_cod_data_source_file ob6298.cif
_cod_data_source_block I
_cod_depositor_comments
;
The following automatic conversions were performed:
'_symmetry_cell_setting' value 'Triclinic' changed to 'triclinic'
according to '/home/saulius/struct/CIF-dictionaries/cif_core.dic'
dictionary named 'cif_core.dic' version 2.4.1 from 2010-06-29.

Automatic conversion script
Id: cif_fix_enum 1527 2010-12-29 10:47:43Z saulius 

The following automatic conversions were performed:

'_chemical_melting_point' value '340.16-341.20 K' was changed to
'340.7(5)' - the average value was taken and precision was estimated.

Automatic conversion script
Id: cif_fix_values 1646 2011-03-28 12:23:43Z adriana 

The following automatic conversions were performed:

'_chemical_melting_point' value '340.16-341.20 K' was changed to
'340.7(5)' - the average value was taken and precision was
estimated.

'_symmetry_cell_setting' value 'Triclinic' changed to
'triclinic' according to
/home/saulius/struct/CIF-dictionaries/cif_core.dic dictionary named
'cif_core.dic' version 2.4.1 from 2010-06-29.

Automatic conversion script
Id: cif_fix_values 1715 2011-07-08 13:25:40Z adriana 
;
_cod_database_code 2202815
_cod_database_fobs_code 2202815

loop_
_symmetry_equiv_pos_as_xyz
'x, y, z'
'-x, -y, -z'

loop_
_atom_site_label
_atom_site_fract_x
_atom_site_fract_y
_atom_site_fract_z
_atom_site_U_iso_or_equiv
_atom_site_adp_type
_atom_site_calc_flag
_atom_site_refinement_flags
_atom_site_occupancy
_atom_site_disorder_assembly
_atom_site_disorder_group
_atom_site_type_symbol
S1 1.12177(6) 0.25708(5) 0.44914(4) 0.05337(18) Uani d U 1 . . S
N1 0.9325(2) 0.23939(15) 0.45115(13) 0.0531(4) Uani d U 1 . . N
O1 1.21094(17) 0.13749(13) 0.47529(12) 0.0586(4) Uani d U 1 . . O
O2 1.11973(18) 0.35522(13) 0.51864(11) 0.0578(4) Uani d U 1 . . O
O3 0.62524(17) 0.13375(13) -0.32184(11) 0.0569(4) Uani d U 1 . . O
O4 0.4847(2) 0.09127(14) -0.15701(12) 0.0657(4) Uani d U 1 . . O
C1 0.8155(3) 0.3463(2) 0.43169(17) 0.0539(4) Uani d U 1 . . C
H1 0.8117 0.4206 0.4638 0.065 Uiso calc R 1 . . H
C2 0.7126(3) 0.33022(19) 0.36344(17) 0.0540(4) Uani d U 1 . . C
C3 0.7579(3) 0.2028(2) 0.32136(17) 0.0557(4) Uani d U 1 . . C
H3 0.6656 0.1566 0.3387 0.067 Uiso calc R 1 . . H
C4 0.8976(3) 0.14010(18) 0.38643(17) 0.0538(4) Uani d U 1 . . C
H4A 0.8655 0.0706 0.4374 0.065 Uiso calc R 1 . . H
H4B 0.9927 0.1099 0.3346 0.065 Uiso calc R 1 . . H
C5 0.5683(3) 0.41878(19) 0.33251(18) 0.0578(5) Uani d U 1 . . C
H5A 0.4720 0.3944 0.3790 0.069 Uiso calc R 1 . . H
H5B 0.5577 0.4105 0.2543 0.069 Uiso calc R 1 . . H
C6 0.5710(3) 0.5528(2) 0.34522(19) 0.0613(6) Uani d U 1 . . C
H6A 0.5722 0.5638 0.4234 0.092 Uiso calc R 1 . . H
H6B 0.4758 0.6026 0.3197 0.092 Uiso calc R 1 . . H
H6C 0.6666 0.5781 0.3007 0.092 Uiso calc R 1 . . H
C7 0.8085(3) 0.2232(2) 0.18909(17) 0.0601(4) Uani d U 1 . . C
H7A 0.7168 0.2711 0.1558 0.072 Uiso calc R 1 . . H
H7B 0.8966 0.2722 0.1747 0.072 Uiso calc R 1 . . H
C8 0.8596(3) 0.1099(2) 0.13330(18) 0.0628(5) Uani d U 1 . . C
H8A 0.7814 0.0532 0.1572 0.075 Uiso calc R 1 . . H
H8B 0.9645 0.0695 0.1532 0.075 Uiso calc R 1 . . H
C9 0.8719(3) 0.1430(2) 0.00412(18) 0.0615(5) Uani d U 1 . . C
C10 0.7443(3) 0.1214(2) -0.04691(17) 0.0589(5) Uani d U 1 . . C
H10 0.6561 0.0906 -0.0032 0.071 Uiso calc R 1 . . H
C11 0.7464(3) 0.14510(19) -0.16261(17) 0.0552(4) Uani d U 1 . . C
C12 0.8794(3) 0.18875(19) -0.23013(17) 0.0556(5) Uani d U 1 . . C
H12 0.8815 0.2027 -0.3082 0.067 Uiso calc R 1 . . H
C13 1.0063(3) 0.2106(2) -0.17990(18) 0.0598(5) Uani d U 1 . . C
H13 1.0949 0.2405 -0.2237 0.072 Uiso calc R 1 . . H
C14 1.0023(3) 0.1882(2) -0.06405(18) 0.0632(5) Uani d U 1 . . C
H14 1.0890 0.2037 -0.0307 0.076 Uiso calc R 1 . . H
C15 0.6034(3) 0.1206(2) -0.21066(18) 0.0557(4) Uani d U 1 . . C
C16 0.4917(3) 0.1165(2) -0.37814(18) 0.0601(5) Uani d U 1 . . C
H16A 0.4809 0.0298 -0.3705 0.090 Uiso calc R 1 . . H
H16B 0.5124 0.1443 -0.4570 0.090 Uiso calc R 1 . . H
H16C 0.3929 0.1638 -0.3444 0.090 Uiso calc R 1 . . H
C17 1.1909(2) 0.30668(19) 0.30848(17) 0.0520(4) Uani d U 1 . . C
C18 1.1524(3) 0.42829(19) 0.26792(17) 0.0550(5) Uani d U 1 . . C
H18 1.0950 0.4867 0.3159 0.066 Uiso calc R 1 . . H
C19 1.1991(3) 0.4636(2) 0.15585(18) 0.0593(5) Uani d U 1 . . C
H19 1.1731 0.5464 0.1285 0.071 Uiso calc R 1 . . H
C20 1.2843(3) 0.3781(2) 0.08300(18) 0.0605(5) Uani d U 1 . . C
C21 1.3215(3) 0.2561(2) 0.12407(18) 0.0594(5) Uani d U 1 . . C
H21 1.3779 0.1976 0.0757 0.071 Uiso calc R 1 . . H
C22 1.2760(2) 0.2197(2) 0.23625(17) 0.0559(5) Uani d U 1 . . C
H22 1.3022 0.1369 0.2637 0.067 Uiso calc R 1 . . H
C23 1.3288(3) 0.4171(2) -0.04128(19) 0.0710(6) Uani d U 1 . . C
H23A 1.4445 0.4149 -0.0580 0.107 Uiso calc R 1 . . H
H23B 1.2749 0.5001 -0.0586 0.107 Uiso calc R 1 . . H
H23C 1.2953 0.3609 -0.0862 0.107 Uiso calc R 1 . . H

loop_
_atom_site_aniso_label
_atom_site_aniso_U_11
_atom_site_aniso_U_22
_atom_site_aniso_U_33
_atom_site_aniso_U_12
_atom_site_aniso_U_13
_atom_site_aniso_U_23
S1 0.0599(3) 0.0595(3) 0.0476(3) -0.0146(2) -0.0257(2) -0.0008(2)
N1 0.0598(8) 0.0609(8) 0.0453(8) -0.0164(7) -0.0224(7) -0.0018(7)
O1 0.0651(9) 0.0617(8) 0.0563(8) -0.0135(7) -0.0314(7) 0.0015(7)
O2 0.0659(9) 0.0658(8) 0.0502(8) -0.0174(7) -0.0267(7) -0.0051(7)
O3 0.0611(8) 0.0672(8) 0.0487(7) -0.0137(7) -0.0244(6) -0.0033(6)
O4 0.0666(10) 0.0830(10) 0.0546(9) -0.0211(8) -0.0240(8) -0.0001(8)
C1 0.0595(10) 0.0602(10) 0.0479(9) -0.0147(8) -0.0209(8) -0.0033(8)
C2 0.0593(9) 0.0618(9) 0.0470(9) -0.0163(8) -0.0212(7) -0.0017(8)
C3 0.0619(9) 0.0636(8) 0.0487(8) -0.0148(7) -0.0260(7) -0.0029(7)
C4 0.0618(10) 0.0596(10) 0.0472(9) -0.0179(8) -0.0235(8) -0.0008(8)
C5 0.0596(11) 0.0669(11) 0.0529(10) -0.0160(9) -0.0231(9) -0.0011(9)
C6 0.0666(13) 0.0658(13) 0.0558(12) -0.0099(11) -0.0244(10) -0.0018(10)
C7 0.0669(9) 0.0671(9) 0.0522(9) -0.0115(8) -0.0276(8) -0.0027(8)
C8 0.0679(11) 0.0716(11) 0.0545(10) -0.0112(9) -0.0268(9) -0.0038(9)
C9 0.0636(10) 0.0761(10) 0.0495(9) -0.0094(9) -0.0241(8) -0.0051(8)
C10 0.0598(10) 0.0731(11) 0.0470(9) -0.0084(9) -0.0218(8) -0.0026(8)
C11 0.0586(9) 0.0651(9) 0.0460(9) -0.0098(8) -0.0216(8) -0.0022(8)
C12 0.0596(10) 0.0652(10) 0.0467(9) -0.0119(9) -0.0199(8) -0.0044(8)
C13 0.0615(10) 0.0723(11) 0.0516(10) -0.0143(9) -0.0208(8) -0.0076(9)
C14 0.0636(11) 0.0785(11) 0.0541(10) -0.0128(9) -0.0260(9) -0.0079(9)
C15 0.0594(10) 0.0648(10) 0.0480(9) -0.0137(9) -0.0215(8) -0.0012(8)
C16 0.0660(13) 0.0661(12) 0.0553(12) -0.0132(10) -0.0281(10) -0.0049(10)
C17 0.0550(10) 0.0566(10) 0.0499(10) -0.0137(8) -0.0203(8) -0.0029(8)
C18 0.0602(10) 0.0562(10) 0.0530(10) -0.0128(8) -0.0198(8) -0.0017(8)
C19 0.0670(11) 0.0597(10) 0.0557(10) -0.0145(9) -0.0216(9) 0.0015(9)
C20 0.0672(11) 0.0668(10) 0.0524(10) -0.0167(9) -0.0199(9) -0.0002(9)
C21 0.0637(11) 0.0656(10) 0.0539(10) -0.0143(9) -0.0195(9) -0.0051(9)
C22 0.0589(10) 0.0592(10) 0.0544(10) -0.0124(8) -0.0215(8) -0.0021(8)
C23 0.0828(16) 0.0793(15) 0.0561(13) -0.0227(12) -0.0193(12) 0.0013(11)

loop_
_atom_type_symbol
_atom_type_description
_atom_type_scat_dispersion_real
_atom_type_scat_dispersion_imag
_atom_type_scat_source
C C 0.0033 0.0016 'International Tables Vol C Tables 4.2.6.8 and 6.1.1.4'
H H 0.0000 0.0000 'International Tables Vol C Tables 4.2.6.8 and 6.1.1.4'
N N 0.0061 0.0033 'International Tables Vol C Tables 4.2.6.8 and 6.1.1.4'
O O 0.0106 0.0060 'International Tables Vol C Tables 4.2.6.8 and 6.1.1.4'
S S 0.1246 0.1234 'International Tables Vol C Tables 4.2.6.8 and 6.1.1.4'

loop_
_geom_angle_atom_site_label_1
_geom_angle_atom_site_label_2
_geom_angle_atom_site_label_3
_geom_angle
_geom_angle_publ_flag
O1 S1 O2 119.69(8) ?
O1 S1 N1 107.33(9) ?
O2 S1 N1 106.54(9) ?
O1 S1 C17 107.84(10) ?
O2 S1 C17 108.66(9) ?
N1 S1 C17 105.99(9) ?
C1 N1 C4 107.12(14) y
C1 N1 S1 118.77(13) y
C4 N1 S1 118.38(14) y
C15 O3 C16 116.91(17) ?
C2 C1 N1 113.52(19) ?
C2 C1 H1 123.2 ?
N1 C1 H1 123.2 ?
C1 C2 C5 127.6(2) ?
C1 C2 C3 109.79(19) ?
C5 C2 C3 122.61(16) ?
C2 C3 C4 104.18(15) y
C2 C3 C7 106.42(17) y
C4 C3 C7 114.10(18) y
C2 C3 H3 110.6 no
C4 C3 H3 110.6 no
C7 C3 H3 110.6 no
N1 C4 C3 105.06(16) ?
N1 C4 H4A 110.7 ?
C3 C4 H4A 110.7 ?
N1 C4 H4B 110.7 ?
C3 C4 H4B 110.7 ?
H4A C4 H4B 108.8 ?
C2 C5 C6 115.80(17) ?
C2 C5 H5A 108.3 ?
C6 C5 H5A 108.3 ?
C2 C5 H5B 108.3 ?
C6 C5 H5B 108.3 ?
H5A C5 H5B 107.4 ?
C5 C6 H6A 109.5 ?
C5 C6 H6B 109.5 ?
H6A C6 H6B 109.5 ?
C5 C6 H6C 109.5 ?
H6A C6 H6C 109.5 ?
H6B C6 H6C 109.5 ?
C8 C7 C3 114.56(18) y
C8 C7 H7A 108.6 ?
C3 C7 H7A 108.6 ?
C8 C7 H7B 108.6 ?
C3 C7 H7B 108.6 ?
H7A C7 H7B 107.6 ?
C7 C8 C9 108.61(18) y
C7 C8 H8A 110.0 ?
C9 C8 H8A 110.0 ?
C7 C8 H8B 110.0 ?
C9 C8 H8B 110.0 ?
H8A C8 H8B 108.3 ?
C10 C9 C14 118.25(19) y
C10 C9 C8 116.2(2) y
C14 C9 C8 125.50(19) y
C9 C10 C11 120.4(2) ?
C9 C10 H10 119.8 ?
C11 C10 H10 119.8 ?
C10 C11 C12 120.69(19) ?
C10 C11 C15 117.0(2) ?
C12 C11 C15 122.34(18) ?
C13 C12 C11 119.17(19) ?
C13 C12 H12 120.4 ?
C11 C12 H12 120.4 ?
C12 C13 C14 119.8(2) ?
C12 C13 H13 120.1 ?
C14 C13 H13 120.1 ?
C13 C14 C9 121.71(19) ?
C13 C14 H14 119.1 ?
C9 C14 H14 119.1 ?
O4 C15 O3 123.21(19) ?
O4 C15 C11 124.88(19) ?
O3 C15 C11 111.91(19) ?
O3 C16 H16A 109.5 ?
O3 C16 H16B 109.5 ?
H16A C16 H16B 109.5 ?
O3 C16 H16C 109.5 ?
H16A C16 H16C 109.5 ?
H16B C16 H16C 109.5 ?
C18 C17 C22 119.95(19) ?
C18 C17 S1 120.50(17) ?
C22 C17 S1 119.41(15) ?
C17 C18 C19 119.6(2) ?
C17 C18 H18 120.2 ?
C19 C18 H18 120.2 ?
C18 C19 C20 121.1(2) ?
C18 C19 H19 119.4 ?
C20 C19 H19 119.4 ?
C21 C20 C19 119.0(2) ?
C21 C20 C23 120.4(2) ?
C19 C20 C23 120.6(2) ?
C20 C21 C22 120.5(2) ?
C20 C21 H21 119.8 ?
C22 C21 H21 119.8 ?
C21 C22 C17 119.9(2) ?
C21 C22 H22 120.1 ?
C17 C22 H22 120.1 ?
C20 C23 H23A 109.5 ?
C20 C23 H23B 109.5 ?
H23A C23 H23B 109.5 ?
C20 C23 H23C 109.5 ?
H23A C23 H23C 109.5 ?
H23B C23 H23C 109.5 ?

loop_
_geom_bond_atom_site_label_1
_geom_bond_atom_site_label_2
_geom_bond_site_symmetry_2
_geom_bond_distance
_geom_bond_publ_flag
S1 O1 . 1.4218(15) y
S1 O2 . 1.4249(14) y
S1 N1 . 1.6321(18) y
S1 C17 . 1.757(2) y
N1 C1 . 1.418(3) y
N1 C4 . 1.492(2) y
O3 C15 . 1.313(2) ?
O3 C16 . 1.443(2) ?
O4 C15 . 1.175(3) ?
C1 C2 . 1.322(3) y
C1 H1 . 0.9300 ?
C2 C5 . 1.487(3) ?
C2 C3 . 1.503(3) y
C3 C4 . 1.533(3) y
C3 C7 . 1.580(3) y
C3 H3 . 0.9800 ?
C4 H4A . 0.9700 ?
C4 H4B . 0.9700 ?
C5 C6 . 1.494(3) ?
C5 H5A . 0.9700 ?
C5 H5B . 0.9700 ?
C6 H6A . 0.9600 ?
C6 H6B . 0.9600 ?
C6 H6C . 0.9600 ?
C7 C8 . 1.442(3) y
C7 H7A . 0.9700 ?
C7 H7B . 0.9700 ?
C8 C9 . 1.543(3) ?
C8 H8A . 0.9700 ?
C8 H8B . 0.9700 ?
C9 C10 . 1.378(3) ?
C9 C14 . 1.392(3) ?
C10 C11 . 1.381(3) ?
C10 H10 . 0.9300 ?
C11 C12 . 1.398(3) ?
C11 C15 . 1.484(3) ?
C12 C13 . 1.368(3) ?
C12 H12 . 0.9300 ?
C13 C14 . 1.380(3) ?
C13 H13 . 0.9300 ?
C14 H14 . 0.9300 ?
C16 H16A . 0.9600 ?
C16 H16B . 0.9600 ?
C16 H16C . 0.9600 ?
C17 C18 . 1.368(3) ?
C17 C22 . 1.390(3) ?
C18 C19 . 1.374(3) ?
C18 H18 . 0.9300 ?
C19 C20 . 1.384(3) ?
C19 H19 . 0.9300 ?
C20 C21 . 1.371(3) ?
C20 C23 . 1.513(3) ?
C21 C22 . 1.376(3) ?
C21 H21 . 0.9300 ?
C22 H22 . 0.9300 ?
C23 H23A . 0.9600 ?
C23 H23B . 0.9600 ?
C23 H23C . 0.9600 ?

loop_
_geom_hbond_atom_site_label_D
_geom_hbond_atom_site_label_H
_geom_hbond_atom_site_label_A
_geom_hbond_site_symmetry_A
_geom_hbond_distance_DH
_geom_hbond_distance_HA
_geom_hbond_distance_DA
_geom_hbond_angle_DHA
C4 H4A O1 2_756 0.97 2.54 3.488(2) 166
C1 H1 O2 2_766 0.93 2.65 3.523(2) 157

loop_
_cod_related_entry_id
_cod_related_entry_database
_cod_related_entry_code
1 ChemSpider 9925011
